data_2311648
loop_
_publ_author_name
'Xu, Yun'
'Jiang, Linglei'
'Mei, Xuefeng'

_publ_section_title
;
 Supramolecular structures and physicochemical properties of norfloxacin
 salts.
;
_journal_issue 'Pt 4'
_journal_name_full 'Acta crystallographica Section B, Structural science, crystal engineering and materials'
_journal_page_first 750
_journal_page_last 760
_journal_paper_doi 10.1107/S2052520614011718
_journal_volume 70
_journal_year 2014
_chemical_formula_sum 'C26 H23 F N3 O10 S'
_chemical_formula_weight 588.54
_chemical_name_common 'NF naphthalene-2-sulfonicate'
_space_group_IT_number 61
_space_group_name_Hall '-P 2ac 2ab'
_space_group_name_H-M_alt 'P b c a'
_symmetry_cell_setting orthorhombic
_symmetry_space_group_name_H-M 'P b c a'
_atom_sites_solution_hydrogens geom
_atom_sites_solution_primary direct
_atom_sites_solution_secondary difmap
_audit_creation_method SHELXL-97
_cell_angle_alpha 90.00
_cell_angle_beta 90.00
_cell_angle_gamma 90.00
_cell_formula_units_Z 8
_cell_length_a 11.6515(3)
_cell_length_b 7.4209(2)
_cell_length_c 61.8325(18)
_cell_measurement_temperature 100(2)
_cell_volume 5346.3(3)
_computing_cell_refinement 'Bruker SMART'
_computing_data_collection 'Bruker SMART'
_computing_data_reduction 'Bruker SMART'
_computing_structure_refinement 'SHELXL-97 (Sheldrick, 2008)'
_computing_structure_solution 'SHELXS-97 (Sheldrick, 2008)'
_diffrn_ambient_temperature 100(2)
_diffrn_measured_fraction_theta_full 0.976
_diffrn_measured_fraction_theta_max 0.976
_diffrn_measurement_device_type 'CCD area detector'
_diffrn_measurement_method 'phi and omega scans'
_diffrn_radiation_monochromator graphite
_diffrn_radiation_source 'fine-focus sealed tube'
_diffrn_radiation_type MoK\a
_diffrn_radiation_wavelength 0.71073
_diffrn_reflns_av_R_equivalents 0.1026
_diffrn_reflns_av_sigmaI/netI 0.0777
_diffrn_reflns_limit_h_max 14
_diffrn_reflns_limit_h_min -12
_diffrn_reflns_limit_k_max 9
_diffrn_reflns_limit_k_min -9
_diffrn_reflns_limit_l_max 73
_diffrn_reflns_limit_l_min -80
_diffrn_reflns_number 47387
_diffrn_reflns_theta_full 27.50
_diffrn_reflns_theta_max 27.50
_diffrn_reflns_theta_min 0.66
_exptl_absorpt_coefficient_mu 0.192
_exptl_absorpt_correction_T_max 0.9946
_exptl_absorpt_correction_T_min 0.9476
_exptl_absorpt_correction_type empirical
_exptl_absorpt_process_details sadabs
_exptl_crystal_colour colourless
_exptl_crystal_density_diffrn 1.462
_exptl_crystal_density_method 'not measured'
_exptl_crystal_description sheet
_exptl_crystal_F_000 2440
_exptl_crystal_size_max 0.30
_exptl_crystal_size_mid 0.04
_exptl_crystal_size_min 0.03
_refine_diff_density_max 0.426
_refine_diff_density_min -0.404
_refine_ls_extinction_method none
_refine_ls_goodness_of_fit_ref 1.115
_refine_ls_hydrogen_treatment mixed
_refine_ls_matrix_type full
_refine_ls_number_parameters 419
_refine_ls_number_reflns 5987
_refine_ls_number_restraints 4
_refine_ls_restrained_S_all 1.115
_refine_ls_R_factor_all 0.1241
_refine_ls_R_factor_gt 0.0679
_refine_ls_shift/su_max 0.000
_refine_ls_shift/su_mean 0.000
_refine_ls_structure_factor_coef Fsqd
_refine_ls_weighting_details 'calc w=1/[\s^2^(Fo^2^)+(0.0510P)^2^+7.5635P] where P=(Fo^2^+2Fc^2^)/3'
_refine_ls_weighting_scheme calc
_refine_ls_wR_factor_gt 0.1431
_refine_ls_wR_factor_ref 0.1643
_reflns_number_gt 3739
_reflns_number_total 5987
_reflns_threshold_expression >2sigma(I)
_cod_data_source_file og5069sup1.cif
_cod_data_source_block 2013176_0ma
_cod_original_sg_symbol_H-M Pbca
_cod_database_code 2311648

loop_
_symmetry_equiv_pos_as_xyz
'x, y, z'
'x+1/2, -y+1/2, -z'
'-x, y+1/2, -z+1/2'
'-x+1/2, -y, z+1/2'
'-x, -y, -z'
'-x-1/2, y-1/2, z'
'x, -y-1/2, z-1/2'
'x-1/2, y, -z-1/2'

loop_
_atom_site_type_symbol
_atom_site_label
_atom_site_fract_x
_atom_site_fract_y
_atom_site_fract_z
_atom_site_U_iso_or_equiv
_atom_site_adp_type
_atom_site_calc_flag
_atom_site_refinement_flags
_atom_site_occupancy
_atom_site_symmetry_multiplicity
_atom_site_disorder_assembly
_atom_site_disorder_group
S S1' 0.48089(7) 0.27147(11) 0.179103(13) 0.0196(2) Uani d . 1 1 A 4
F F1 0.35001(17) 0.3205(3) 0.11186(3) 0.0286(5) Uani d . 1 1 B 4
O O3' 0.5662(2) 0.4165(3) 0.18138(4) 0.0252(6) Uani d . 1 1 A 4
O O2' 0.5345(2) 0.1008(3) 0.17323(4) 0.0256(6) Uani d . 1 1 A 4
C C7 0.1635(3) 0.3845(4) 0.09842(5) 0.0204(8) Uani d . 1 1 B 4
O O1' 0.3868(2) 0.3218(3) 0.16499(4) 0.0280(6) Uani d . 1 1 A 4
C C1' 0.4770(3) 0.2951(4) 0.22329(5) 0.0164(7) Uani d . 1 1 A 4
H H1' 0.5476 0.3527 0.2221 0.020 Uiso calc R 1 1 A 4
C C4' 0.2631(3) 0.1236(4) 0.22610(5) 0.0196(7) Uani d . 1 1 A 4
H H4' 0.1919 0.0673 0.2268 0.023 Uiso calc R 1 1 A 4
C C5' 0.3179(3) 0.1803(4) 0.24543(5) 0.0169(7) Uani d . 1 1 A 4
C C3' 0.3139(3) 0.1506(4) 0.20635(5) 0.0196(8) Uani d . 1 1 A 4
H H3' 0.2778 0.1110 0.1938 0.024 Uiso calc R 1 1 A 4
C C10' 0.4272(3) 0.2656(4) 0.24409(5) 0.0146(7) Uani d . 1 1 A 4
C C6' 0.2675(3) 0.1530(4) 0.26612(5) 0.0200(7) Uani d . 1 1 A 4
H H6' 0.1962 0.0975 0.2672 0.024 Uiso calc R 1 1 A 4
C C8' 0.4314(3) 0.2900(4) 0.28304(5) 0.0219(8) Uani d . 1 1 A 4
H H8' 0.4687 0.3258 0.2956 0.026 Uiso calc R 1 1 A 4
C C2' 0.4214(3) 0.2390(4) 0.20519(5) 0.0169(7) Uani d . 1 1 A 4
N N2 0.1157(3) 0.3076(4) 0.11711(4) 0.0213(6) Uani d . 1 1 B 4
N N3 -0.0025(3) 0.2150(4) 0.15587(5) 0.0301(8) Uani d D 1 1 B 4
C C9' 0.4824(3) 0.3179(4) 0.26351(5) 0.0183(7) Uani d . 1 1 A 4
H H9' 0.5543 0.3720 0.2629 0.022 Uiso calc R 1 1 A 4
C C7' 0.3230(3) 0.2076(4) 0.28433(5) 0.0225(8) Uani d . 1 1 A 4
H H7' 0.2889 0.1902 0.2978 0.027 Uiso calc R 1 1 A 4
C C9 0.3348(3) 0.4535(5) 0.07762(5) 0.0241(8) Uani d . 1 1 B 4
H H9 0.4145 0.4553 0.0767 0.029 Uiso calc R 1 1 B 4
C C5 0.1493(3) 0.5138(5) 0.06240(5) 0.0239(8) Uani d . 1 1 B 4
O O1 0.4300(3) 0.5791(4) 0.03843(4) 0.0468(8) Uani d . 1 1 B 4
N N1 0.0811(3) 0.5803(4) 0.04557(5) 0.0334(8) Uani d . 1 1 B 4
C C8 0.2835(3) 0.3896(5) 0.09580(5) 0.0222(8) Uani d . 1 1 B 4
C C14 -0.0070(3) 0.2688(5) 0.11660(6) 0.0285(9) Uani d . 1 1 B 4
H H14A -0.0275 0.2171 0.1027 0.034 Uiso calc R 1 1 B 4
H H14B -0.0502 0.3794 0.1185 0.034 Uiso calc R 1 1 B 4
C C1 0.3225(4) 0.5815(5) 0.04072(6) 0.0300(9) Uani d . 1 1 B 4
O O2 0.4042(3) 0.7186(4) 0.00143(4) 0.0530(9) Uani d . 1 1 B 4
H H2 0.4335 0.6732 0.0122 0.080 Uiso calc R 1 1 B 4
C C6 0.0972(3) 0.4487(4) 0.08137(5) 0.0244(8) Uani d . 1 1 B 4
H H6 0.0176 0.4486 0.0825 0.029 Uiso calc R 1 1 B 4
C C12 0.1201(3) 0.2678(5) 0.15635(5) 0.0254(8) Uani d . 1 1 B 4
H H12A 0.1677 0.1607 0.1555 0.031 Uiso calc R 1 1 B 4
H H12B 0.1369 0.3279 0.1699 0.031 Uiso calc R 1 1 B 4
O O3 0.2300(3) 0.7879(5) -0.00994(4) 0.0551(9) Uani d . 1 1 B 4
C C10 0.2685(3) 0.5164(5) 0.06037(5) 0.0241(8) Uani d . 1 1 B 4
C C13 -0.0360(3) 0.1380(5) 0.13452(5) 0.0292(9) Uani d . 1 1 B 4
H H13A -0.1178 0.1133 0.1344 0.035 Uiso calc R 1 1 B 4
H H13B 0.0043 0.0253 0.1322 0.035 Uiso calc R 1 1 B 4
C C2 0.2474(4) 0.6479(5) 0.02445(5) 0.0294(9) Uani d . 1 1 B 4
C C11 0.1482(4) 0.3922(4) 0.13774(5) 0.0276(9) Uani d . 1 1 B 4
H H11A 0.1070 0.5049 0.1395 0.033 Uiso calc R 1 1 B 4
H H11B 0.2297 0.4184 0.1377 0.033 Uiso calc R 1 1 B 4
C C4 0.1317(4) 0.6449(5) 0.02762(6) 0.0325(10) Uani d . 1 1 B 4
H H4 0.0849 0.6903 0.0167 0.039 Uiso calc R 1 1 B 4
C C3 0.2915(4) 0.7227(6) 0.00377(6) 0.0396(11) Uani d . 1 1 B 4
C C15 -0.0474(4) 0.5874(8) 0.04713(7) 0.0520(14) Uani d . 1 1 B 4
O O2S 0.8206(11) 0.768(3) 0.11484(18) 0.120(6) Uani d P 0.61(4) 1 C 2
O O4S 0.6648(6) 0.5048(11) 0.04821(10) 0.051(3) Uani d P 0.467(10) 1 D 2
O O4S' 0.6546(6) 0.6739(12) 0.05658(12) 0.081(3) Uani d P 0.533(10) 1 D 1
O O3S 0.722(2) 0.055(2) 0.0921(2) 0.073(8) Uani d P 0.42(5) 1 E 2
C C16 -0.0964(8) 0.4282(13) 0.04290(15) 0.048(2) Uani d P 0.50 1 . .
C C16' -0.0946(8) 0.7322(18) 0.05749(16) 0.066(3) Uani d P 0.50 1 . .
O O3S' 0.788(4) 0.016(5) 0.0925(2) 0.182(11) Uani d P 0.58(5) 1 E 1
O O1S 0.7765(2) 0.4094(4) 0.15897(4) 0.0376(7) Uani d D 1 1 F 2
H H1B 0.7144 0.4237 0.1649 0.056 Uiso d RD 1 1 F 2
H H1A 0.8095 0.5100 0.1634 0.056 Uiso d RD 1 1 F 2
H H101 -0.018(4) 0.133(5) 0.1655(6) 0.074(17) Uiso d D 1 1 G 4
H H100 -0.042(3) 0.313(4) 0.1587(6) 0.040(12) Uiso d D 1 1 H 4
O O2S' 0.790(4) 0.858(9) 0.1162(6) 0.31(3) Uani d P 0.39(4) 1 C 1

loop_
_atom_site_aniso_label
_atom_site_aniso_U_11
_atom_site_aniso_U_22
_atom_site_aniso_U_33
_atom_site_aniso_U_12
_atom_site_aniso_U_13
_atom_site_aniso_U_23
S1' 0.0206(5) 0.0208(4) 0.0175(4) -0.0030(3) -0.0005(4) 0.0032(3)
F1 0.0293(13) 0.0356(12) 0.0209(11) -0.0010(9) -0.0053(9) 0.0062(8)
O3' 0.0259(14) 0.0293(13) 0.0203(12) -0.0099(11) 0.0008(11) 0.0043(10)
O2' 0.0279(15) 0.0272(13) 0.0217(13) 0.0011(11) 0.0044(11) 0.0003(10)
C7 0.028(2) 0.0191(16) 0.0138(16) -0.0040(15) 0.0009(15) -0.0010(13)
O1' 0.0255(15) 0.0358(14) 0.0226(13) -0.0020(11) -0.0068(11) 0.0094(11)
C1' 0.0100(17) 0.0171(15) 0.0219(17) -0.0002(13) -0.0007(14) 0.0035(12)
C4' 0.0129(19) 0.0164(16) 0.0294(19) -0.0008(13) 0.0005(15) 0.0046(13)
C5' 0.0149(18) 0.0111(15) 0.0248(18) 0.0024(13) -0.0011(15) 0.0006(12)
C3' 0.023(2) 0.0169(16) 0.0189(18) -0.0007(14) -0.0046(15) 0.0020(12)
C10' 0.0146(18) 0.0094(14) 0.0198(16) 0.0026(13) 0.0000(13) -0.0005(12)
C6' 0.017(2) 0.0152(16) 0.0279(19) 0.0014(13) 0.0049(16) 0.0026(13)
C8' 0.027(2) 0.0206(17) 0.0182(18) -0.0002(15) -0.0028(15) -0.0008(13)
C2' 0.0132(18) 0.0166(15) 0.0208(17) 0.0011(13) -0.0007(14) 0.0048(13)
N2 0.0257(18) 0.0252(15) 0.0131(14) -0.0035(13) 0.0007(12) 0.0017(11)
N3 0.040(2) 0.0278(17) 0.0229(17) 0.0133(15) 0.0103(15) 0.0089(13)
C9' 0.0145(18) 0.0132(15) 0.0271(18) 0.0000(13) -0.0014(15) 0.0020(12)
C7' 0.026(2) 0.0198(17) 0.0218(18) 0.0041(15) 0.0050(15) 0.0031(13)
C9 0.024(2) 0.0290(19) 0.0188(18) -0.0047(16) 0.0044(16) -0.0010(14)
C5 0.033(2) 0.0246(18) 0.0140(17) -0.0026(15) -0.0047(16) 0.0014(13)
O1 0.0344(19) 0.073(2) 0.0326(16) -0.0078(16) 0.0090(14) 0.0164(15)
N1 0.037(2) 0.044(2) 0.0193(16) -0.0025(16) -0.0009(15) 0.0095(14)
C8 0.028(2) 0.0240(18) 0.0146(17) -0.0017(15) -0.0050(15) -0.0003(13)
C14 0.028(2) 0.037(2) 0.0206(18) 0.0008(17) 0.0061(16) 0.0078(15)
C1 0.038(3) 0.032(2) 0.0200(19) -0.0062(18) 0.0027(18) 0.0004(15)
O2 0.055(2) 0.074(2) 0.0296(16) -0.0059(18) 0.0098(15) 0.0195(15)
C6 0.027(2) 0.0266(18) 0.0197(18) -0.0045(15) -0.0015(16) 0.0019(14)
C12 0.041(2) 0.0208(17) 0.0144(17) 0.0015(16) 0.0022(15) 0.0007(13)
O3 0.069(2) 0.071(2) 0.0254(16) 0.0153(18) 0.0114(16) 0.0220(15)
C10 0.034(2) 0.0237(18) 0.0146(17) -0.0056(16) 0.0032(16) 0.0005(13)
C13 0.026(2) 0.039(2) 0.0225(19) -0.0008(17) 0.0067(17) 0.0071(16)
C2 0.044(3) 0.0283(19) 0.0157(18) -0.0016(18) 0.0019(18) 0.0030(14)
C11 0.049(3) 0.0199(17) 0.0136(17) 0.0003(16) 0.0023(17) 0.0012(13)
C4 0.051(3) 0.032(2) 0.0155(18) 0.0009(19) -0.0041(18) 0.0044(15)
C3 0.057(3) 0.039(2) 0.023(2) -0.001(2) 0.008(2) 0.0054(17)
C15 0.028(3) 0.093(4) 0.035(3) -0.003(3) -0.008(2) 0.023(3)
O2S 0.093(7) 0.214(14) 0.054(6) -0.006(9) 0.023(5) 0.038(8)
O4S 0.043(5) 0.067(6) 0.042(4) -0.007(4) -0.013(3) 0.014(4)
O4S' 0.075(5) 0.097(8) 0.070(5) 0.026(5) 0.015(4) 0.034(5)
O3S 0.041(11) 0.138(15) 0.039(6) 0.001(7) 0.004(6) -0.007(6)
C16 0.033(6) 0.061(6) 0.050(6) 0.002(5) -0.005(4) -0.004(5)
C16' 0.024(6) 0.133(11) 0.039(6) 0.009(6) -0.002(4) -0.003(6)
O3S' 0.13(3) 0.37(2) 0.052(7) -0.08(2) 0.002(9) -0.053(10)
O1S 0.0274(17) 0.0457(17) 0.0396(16) 0.0089(13) -0.0001(13) -0.0081(13)
O2S' 0.17(3) 0.45(6) 0.31(4) -0.19(3) 0.10(3) -0.27(5)

loop_
_atom_type_symbol
_atom_type_description
_atom_type_scat_dispersion_real
_atom_type_scat_dispersion_imag
_atom_type_scat_source
C C 0.0033 0.0016 'International Tables Vol C Tables 4.2.6.8 and 6.1.1.4'
H H 0.0000 0.0000 'International Tables Vol C Tables 4.2.6.8 and 6.1.1.4'
N N 0.0061 0.0033 'International Tables Vol C Tables 4.2.6.8 and 6.1.1.4'
O O 0.0106 0.0060 'International Tables Vol C Tables 4.2.6.8 and 6.1.1.4'
F F 0.0171 0.0103 'International Tables Vol C Tables 4.2.6.8 and 6.1.1.4'
S S 0.1246 0.1234 'International Tables Vol C Tables 4.2.6.8 and 6.1.1.4'

loop_
_geom_angle_atom_site_label_1
_geom_angle_atom_site_label_2
_geom_angle_atom_site_label_3
_geom_angle
O1' S1' O2' 113.45(15)
O1' S1' O3' 112.31(14)
O2' S1' O3' 111.68(14)
O1' S1' C2' 106.68(15)
O2' S1' C2' 106.03(14)
O3' S1' C2' 106.05(14)
C6 C7 N2 122.9(3)
C6 C7 C8 117.1(3)
N2 C7 C8 119.9(3)
C2' C1' C10' 120.1(3)
C3' C4' C5' 120.9(3)
C4' C5' C6' 122.0(3)
C4' C5' C10' 119.0(3)
C6' C5' C10' 119.0(3)
C4' C3' C2' 119.6(3)
C9' C10' C5' 118.6(3)
C9' C10' C1' 122.5(3)
C5' C10' C1' 118.9(3)
C7' C6' C5' 120.4(3)
C9' C8' C7' 120.5(3)
C1' C2' C3' 121.5(3)
C1' C2' S1' 121.5(3)
C3' C2' S1' 117.1(2)
C7 N2 C14 116.8(3)
C7 N2 C11 116.0(3)
C14 N2 C11 110.8(3)
C12 N3 C13 111.8(3)
C8' C9' C10' 120.8(3)
C6' C7' C8' 120.6(3)
C8 C9 C10 120.3(3)
C10 C5 N1 119.6(3)
C10 C5 C6 120.6(3)
N1 C5 C6 119.8(3)
C4 N1 C5 119.4(3)
C4 N1 C15 118.5(3)
C5 N1 C15 122.1(3)
C9 C8 F1 119.0(3)
C9 C8 C7 122.8(3)
F1 C8 C7 118.1(3)
N2 C14 C13 109.3(3)
O1 C1 C2 122.5(3)
O1 C1 C10 121.4(3)
C2 C1 C10 116.1(4)
C7 C6 C5 120.7(3)
N3 C12 C11 110.8(3)
C5 C10 C9 118.5(3)
C5 C10 C1 120.8(3)
C9 C10 C1 120.7(3)
N3 C13 C14 110.1(3)
C4 C2 C1 120.1(3)
C4 C2 C3 118.2(4)
C1 C2 C3 121.7(4)
N2 C11 C12 110.1(3)
N1 C4 C2 123.9(4)
O3 C3 O2 121.4(4)
O3 C3 C2 123.2(4)
O2 C3 C2 115.5(4)
C16 C15 C16' 127.9(7)
C16 C15 N1 112.4(6)
C16' C15 N1 117.3(6)

loop_
_geom_bond_atom_site_label_1
_geom_bond_atom_site_label_2
_geom_bond_distance
S1' O1' 1.450(2)
S1' O2' 1.458(2)
S1' O3' 1.471(2)
S1' C2' 1.772(3)
F1 C8 1.360(4)
C7 C6 1.391(5)
C7 N2 1.404(4)
C7 C8 1.409(5)
C1' C2' 1.358(4)
C1' C10' 1.428(4)
C4' C3' 1.371(4)
C4' C5' 1.419(4)
C5' C6' 1.422(5)
C5' C10' 1.424(4)
C3' C2' 1.416(4)
C10' C9' 1.416(4)
C6' C7' 1.360(5)
C8' C9' 1.362(5)
C8' C7' 1.406(5)
N2 C14 1.459(5)
N2 C11 1.471(4)
N3 C12 1.481(5)
N3 C13 1.491(5)
C9 C8 1.358(5)
C9 C10 1.398(5)
C5 C10 1.395(5)
C5 N1 1.399(4)
C5 C6 1.406(5)
O1 C1 1.260(5)
N1 C4 1.345(4)
N1 C15 1.501(5)
C14 C13 1.512(5)
C1 C2 1.422(5)
C1 C10 1.452(5)
O2 C3 1.321(5)
C12 C11 1.511(4)
O3 C3 1.211(5)
C2 C4 1.362(6)
C2 C3 1.486(5)
C15 C16 1.338(10)
C15 C16' 1.367(12)
